data_7050302
loop_
_publ_author_name
'Boldog, Ishtvan'
'Rusanov, Eduard B.'
'Sieler, Joachim'
'Domasevitch, Konstantin V.'

_publ_section_title
;
 Cooperative association of pyrazoles and phenols: A versatile binary
 systemElectronic supplementary information (ESI) available: Details
 for crystal structure determination and refinement and geometry of
 hydrogen bonding in structures. See
 http://www.rsc.org/suppdata/nj/b3/b317104c/
;
_journal_issue 6
_journal_name_full 'New Journal of Chemistry'
_journal_page_first 756
_journal_paper_doi 10.1039/b317104c
_journal_volume 28
_journal_year 2004
_chemical_formula_sum 'C11 H14 N2 O2'
_chemical_formula_weight 206.24
_chemical_name_systematic
;
3,5-dimetylpyrazole 1:1 adduct with hydroquinone
;
_space_group_IT_number 61
_symmetry_cell_setting orthorhombic
_symmetry_space_group_name_Hall '-P 2ac 2ab'
_symmetry_space_group_name_H-M 'P b c a'
_atom_sites_solution_hydrogens geom
_atom_sites_solution_primary direct
_atom_sites_solution_secondary difmap
_audit_creation_method SHELXL
_cell_angle_alpha 90.00
_cell_angle_beta 90.00
_cell_angle_gamma 90.00
_cell_formula_units_Z 8
_cell_length_a 11.901(2)
_cell_length_b 9.9022(19)
_cell_length_c 18.667(4)
_cell_measurement_temperature 223(2)
_cell_volume 2199.8(7)
_computing_data_reduction 'Brucker Saint'
_computing_structure_refinement 'SHELXL-97 (Sheldrick, 1997)'
_computing_structure_solution 'SHELXS-97 (Sheldrick, 1990)'
_diffrn_ambient_temperature 223(2)
_diffrn_measurement_device_type 'Siemens Smart CCD'
_diffrn_measurement_method 'omega scans'
_diffrn_radiation_monochromator graphite
_diffrn_radiation_source 'fine-focus sealed tube'
_diffrn_radiation_type MoK\a
_diffrn_radiation_wavelength 0.71073
_diffrn_reflns_av_R_equivalents 0.0233
_diffrn_reflns_av_sigmaI/netI 0.0145
_diffrn_reflns_limit_h_max 7
_diffrn_reflns_limit_h_min -15
_diffrn_reflns_limit_k_max 12
_diffrn_reflns_limit_k_min -12
_diffrn_reflns_limit_l_max 23
_diffrn_reflns_limit_l_min -23
_diffrn_reflns_number 12807
_diffrn_reflns_theta_max 27.28
_diffrn_reflns_theta_min 2.18
_exptl_absorpt_coefficient_mu 0.087
_exptl_absorpt_correction_T_max 0.9828
_exptl_absorpt_correction_T_min 0.9702
_exptl_absorpt_correction_type empirical
_exptl_crystal_colour Colourless
_exptl_crystal_density_diffrn 1.245
_exptl_crystal_density_method 'not measured'
_exptl_crystal_description Prism
_exptl_crystal_F_000 880
_exptl_crystal_size_max 0.35
_exptl_crystal_size_mid 0.30
_exptl_crystal_size_min 0.20
_refine_diff_density_max 0.201
_refine_diff_density_min -0.146
_refine_diff_density_rms 0.030
_refine_ls_extinction_coef 0.0213(15)
_refine_ls_extinction_expression Fc^*^=kFc[1+0.001xFc^2^\l^3^/sin(2\q)]^-1/4^
_refine_ls_extinction_method SHELXL
_refine_ls_goodness_of_fit_ref 1.023
_refine_ls_hydrogen_treatment mixed
_refine_ls_matrix_type full
_refine_ls_number_parameters 151
_refine_ls_number_reflns 2465
_refine_ls_number_restraints 0
_refine_ls_restrained_S_all 1.023
_refine_ls_R_factor_all 0.0444
_refine_ls_R_factor_gt 0.0362
_refine_ls_shift/su_max 0.000
_refine_ls_shift/su_mean 0.000
_refine_ls_structure_factor_coef Fsqd
_refine_ls_weighting_details 'w=1/[\s^2^(Fo^2^)+(0.0436P)^2^+0.6226P] where P=(Fo^2^+2Fc^2^)/3'
_refine_ls_weighting_scheme calc
_refine_ls_wR_factor_gt 0.0912
_refine_ls_wR_factor_ref 0.0960
_reflns_number_gt 2051
_reflns_number_total 2465
_reflns_threshold_expression >2sigma(I)
_cod_data_source_file b317104c.txt
_cod_data_source_block c1226
_cod_depositor_comments
;
The following automatic conversions were performed:

'_refine_ls_weighting_scheme' value 'calc
w=1/[\s^2^(Fo^2^)+(0.0436P)^2^+0.6226P] where P=(Fo^2^+2Fc^2^)/3' was
changed to 'calc'. New tag '_refine_ls_weighting_details' was
created. The value of the new tag was set to
'w=1/[\s^2^(Fo^2^)+(0.0436P)^2^+0.6226P] where P=(Fo^2^+2Fc^2^)/3'.

Automatic conversion script
Id: cif_fix_values 3143 2015-03-26 13:38:13Z robertas 
;
_cod_original_sg_symbol_H-M Pbca
_cod_database_code 7050302

loop_
_symmetry_equiv_pos_as_xyz
'x, y, z'
'-x+1/2, -y, z+1/2'
'-x, y+1/2, -z+1/2'
'x+1/2, -y+1/2, -z'
'-x, -y, -z'
'x-1/2, y, -z-1/2'
'x, -y-1/2, z-1/2'
'-x-1/2, y-1/2, z'

loop_
_atom_site_label
_atom_site_type_symbol
_atom_site_fract_x
_atom_site_fract_y
_atom_site_fract_z
_atom_site_U_iso_or_equiv
_atom_site_adp_type
_atom_site_occupancy
_atom_site_calc_flag
_atom_site_refinement_flags
_atom_site_disorder_assembly
_atom_site_disorder_group
O1 O -0.26519(7) 0.00736(11) 0.14918(5) 0.0444(3) Uani 1 d . . .
O2 O 0.03617(8) 0.13586(10) 0.36485(5) 0.0411(2) Uani 1 d . . .
N2 N -0.16781(9) -0.08860(11) 0.03053(5) 0.0352(2) Uani 1 d . . .
N1 N -0.07635(8) -0.16926(11) 0.02253(5) 0.0344(2) Uani 1 d . . .
C3 C -0.18829(10) -0.04077(12) -0.03495(6) 0.0345(3) Uani 1 d . . .
C2 C -0.11082(11) -0.09219(13) -0.08395(7) 0.0382(3) Uani 1 d . . .
H2A H -0.1077 -0.0741 -0.1333 0.046 Uiso 1 calc R . .
C1 C -0.04019(10) -0.17436(12) -0.04561(6) 0.0348(3) Uani 1 d . . .
C5 C 0.05714(12) -0.26002(15) -0.06724(9) 0.0510(4) Uani 1 d . . .
H5A H 0.0645 -0.3350 -0.0341 0.077 Uiso 0.50 calc PR . .
H5B H 0.1253 -0.2063 -0.0664 0.077 Uiso 0.50 calc PR . .
H5C H 0.0449 -0.2944 -0.1153 0.077 Uiso 0.50 calc PR . .
H5D H 0.0920 -0.2222 -0.1097 0.077 Uiso 0.50 calc PR . .
H5E H 0.0312 -0.3509 -0.0775 0.077 Uiso 0.50 calc PR . .
H5F H 0.1116 -0.2627 -0.0286 0.077 Uiso 0.50 calc PR . .
C4 C -0.28340(13) 0.05499(15) -0.04732(8) 0.0516(4) Uani 1 d . . .
H4A H -0.3371 0.0472 -0.0085 0.077 Uiso 0.50 calc PR . .
H4B H -0.3200 0.0333 -0.0923 0.077 Uiso 0.50 calc PR . .
H4C H -0.2548 0.1466 -0.0492 0.077 Uiso 0.50 calc PR . .
H4D H -0.2708 0.1042 -0.0915 0.077 Uiso 0.50 calc PR . .
H4E H -0.2880 0.1181 -0.0077 0.077 Uiso 0.50 calc PR . .
H4F H -0.3532 0.0048 -0.0508 0.077 Uiso 0.50 calc PR . .
C6 C -0.18907(10) 0.03660(13) 0.20265(6) 0.0332(3) Uani 1 d . . .
C7 C -0.20858(10) 0.14626(13) 0.24728(7) 0.0397(3) Uani 1 d . . .
H7A H -0.2733 0.1993 0.2409 0.048 Uiso 1 calc R . .
C8 C -0.13288(11) 0.17766(13) 0.30116(7) 0.0389(3) Uani 1 d . . .
H8A H -0.1468 0.2515 0.3315 0.047 Uiso 1 calc R . .
C9 C -0.03704(10) 0.10104(12) 0.31055(6) 0.0313(3) Uani 1 d . . .
C10 C -0.01758(10) -0.00921(12) 0.26655(6) 0.0335(3) Uani 1 d . . .
H10A H 0.0472 -0.0621 0.2730 0.040 Uiso 1 calc R . .
C11 C -0.09375(10) -0.04137(12) 0.21304(6) 0.0346(3) Uani 1 d . . .
H11A H -0.0807 -0.1167 0.1836 0.042 Uiso 1 calc R . .
H1 H -0.0509(12) -0.2179(15) 0.0596(8) 0.047(4) Uiso 1 d . . .
H3 H 0.1025(16) 0.0915(19) 0.3600(10) 0.069(5) Uiso 1 d . . .
H2 H -0.2273(18) -0.034(2) 0.1100(10) 0.082(6) Uiso 1 d . . .

loop_
_atom_site_aniso_label
_atom_site_aniso_U_11
_atom_site_aniso_U_22
_atom_site_aniso_U_33
_atom_site_aniso_U_23
_atom_site_aniso_U_13
_atom_site_aniso_U_12
O1 0.0300(5) 0.0695(7) 0.0336(5) -0.0117(4) -0.0026(4) 0.0052(4)
O2 0.0378(5) 0.0493(5) 0.0362(5) -0.0110(4) -0.0061(4) 0.0005(4)
N2 0.0325(5) 0.0404(5) 0.0326(5) -0.0031(4) -0.0009(4) 0.0027(4)
N1 0.0334(5) 0.0378(5) 0.0321(5) 0.0010(4) -0.0031(4) 0.0023(4)
C3 0.0361(6) 0.0332(6) 0.0342(6) -0.0004(5) -0.0044(5) -0.0025(5)
C2 0.0451(7) 0.0392(6) 0.0302(6) 0.0030(5) 0.0025(5) -0.0044(5)
C1 0.0335(6) 0.0341(6) 0.0367(6) -0.0033(5) 0.0032(5) -0.0053(5)
C5 0.0421(7) 0.0501(8) 0.0609(9) -0.0066(7) 0.0108(7) 0.0045(6)
C4 0.0510(8) 0.0482(8) 0.0557(8) 0.0002(7) -0.0099(7) 0.0112(7)
C6 0.0281(6) 0.0444(7) 0.0270(5) -0.0009(5) 0.0015(4) -0.0022(5)
C7 0.0340(6) 0.0469(7) 0.0382(6) -0.0029(5) 0.0006(5) 0.0107(6)
C8 0.0407(7) 0.0390(7) 0.0371(6) -0.0091(5) 0.0026(5) 0.0048(5)
C9 0.0319(6) 0.0357(6) 0.0263(5) -0.0009(4) 0.0007(4) -0.0042(5)
C10 0.0313(6) 0.0370(6) 0.0323(6) -0.0013(5) 0.0004(5) 0.0038(5)
C11 0.0354(6) 0.0368(6) 0.0317(6) -0.0068(5) 0.0016(5) 0.0013(5)

loop_
_atom_type_symbol
_atom_type_description
_atom_type_scat_dispersion_real
_atom_type_scat_dispersion_imag
_atom_type_scat_source
C C 0.0033 0.0016 'International Tables Vol C Tables 4.2.6.8 and 6.1.1.4'
H H 0.0000 0.0000 'International Tables Vol C Tables 4.2.6.8 and 6.1.1.4'
N N 0.0061 0.0033 'International Tables Vol C Tables 4.2.6.8 and 6.1.1.4'
O O 0.0106 0.0060 'International Tables Vol C Tables 4.2.6.8 and 6.1.1.4'

loop_
_geom_angle_atom_site_label_1
_geom_angle_atom_site_label_2
_geom_angle_atom_site_label_3
_geom_angle
_geom_angle_site_symmetry_1
_geom_angle_site_symmetry_3
_geom_angle_publ_flag
C6 O1 H2 109.6(12) . . ?
C9 O2 H3 110.7(12) . . ?
C3 N2 N1 104.74(10) . . ?
C1 N1 N2 112.51(10) . . ?
C1 N1 H1 127.1(9) . . ?
N2 N1 H1 120.1(9) . . ?
N2 C3 C2 110.53(11) . . ?
N2 C3 C4 120.36(12) . . ?
C2 C3 C4 129.11(12) . . ?
C1 C2 C3 106.22(11) . . ?
C1 C2 H2A 126.9 . . ?
C3 C2 H2A 126.9 . . ?
N1 C1 C2 105.99(11) . . ?
N1 C1 C5 121.76(12) . . ?
C2 C1 C5 132.23(12) . . ?
C1 C5 H5A 109.5 . . ?
C1 C5 H5B 109.5 . . ?
H5A C5 H5B 109.5 . . ?
C1 C5 H5C 109.5 . . ?
H5A C5 H5C 109.5 . . ?
H5B C5 H5C 109.5 . . ?
C1 C5 H5D 109.5 . . ?
H5A C5 H5D 141.1 . . ?
H5B C5 H5D 56.3 . . ?
H5C C5 H5D 56.3 . . ?
C1 C5 H5E 109.5 . . ?
H5A C5 H5E 56.3 . . ?
H5B C5 H5E 141.1 . . ?
H5C C5 H5E 56.3 . . ?
H5D C5 H5E 109.5 . . ?
C1 C5 H5F 109.5 . . ?
H5A C5 H5F 56.3 . . ?
H5B C5 H5F 56.3 . . ?
H5C C5 H5F 141.1 . . ?
H5D C5 H5F 109.5 . . ?
H5E C5 H5F 109.5 . . ?
C3 C4 H4A 109.5 . . ?
C3 C4 H4B 109.5 . . ?
H4A C4 H4B 109.5 . . ?
C3 C4 H4C 109.5 . . ?
H4A C4 H4C 109.5 . . ?
H4B C4 H4C 109.5 . . ?
C3 C4 H4D 109.5 . . ?
H4A C4 H4D 141.1 . . ?
H4B C4 H4D 56.3 . . ?
H4C C4 H4D 56.3 . . ?
C3 C4 H4E 109.5 . . ?
H4A C4 H4E 56.3 . . ?
H4B C4 H4E 141.1 . . ?
H4C C4 H4E 56.3 . . ?
H4D C4 H4E 109.5 . . ?
C3 C4 H4F 109.5 . . ?
H4A C4 H4F 56.3 . . ?
H4B C4 H4F 56.3 . . ?
H4C C4 H4F 141.1 . . ?
H4D C4 H4F 109.5 . . ?
H4E C4 H4F 109.5 . . ?
O1 C6 C11 121.48(11) . . ?
O1 C6 C7 119.27(11) . . ?
C11 C6 C7 119.25(11) . . ?
C8 C7 C6 120.16(11) . . ?
C8 C7 H7A 119.9 . . ?
C6 C7 H7A 119.9 . . ?
C9 C8 C7 120.39(11) . . ?
C9 C8 H8A 119.8 . . ?
C7 C8 H8A 119.8 . . ?
O2 C9 C8 118.51(10) . . ?
O2 C9 C10 121.77(11) . . ?
C8 C9 C10 119.71(11) . . ?
C9 C10 C11 119.93(11) . . ?
C9 C10 H10A 120.0 . . ?
C11 C10 H10A 120.0 . . ?
C6 C11 C10 120.55(11) . . ?
C6 C11 H11A 119.7 . . ?
C10 C11 H11A 119.7 . . ?

loop_
_geom_bond_atom_site_label_1
_geom_bond_atom_site_label_2
_geom_bond_distance
_geom_bond_site_symmetry_2
_geom_bond_publ_flag
O1 C6 1.3786(14) . ?
O1 H2 0.95(2) . ?
O2 C9 1.3804(14) . ?
O2 H3 0.908(19) . ?
N2 C3 1.3335(15) . ?
N2 N1 1.3583(14) . ?
N1 C1 1.3437(15) . ?
N1 H1 0.896(15) . ?
C3 C2 1.3950(17) . ?
C3 C4 1.4944(18) . ?
C2 C1 1.3714(18) . ?
C2 H2A 0.9400 . ?
C1 C5 1.4914(18) . ?
C5 H5A 0.9700 . ?
C5 H5B 0.9700 . ?
C5 H5C 0.9700 . ?
C5 H5D 0.9700 . ?
C5 H5E 0.9700 . ?
C5 H5F 0.9700 . ?
C4 H4A 0.9700 . ?
C4 H4B 0.9700 . ?
C4 H4C 0.9700 . ?
C4 H4D 0.9700 . ?
C4 H4E 0.9700 . ?
C4 H4F 0.9700 . ?
C6 C11 1.3858(17) . ?
C6 C7 1.3882(17) . ?
C7 C8 1.3856(18) . ?
C7 H7A 0.9400 . ?
C8 C9 1.3810(17) . ?
C8 H8A 0.9400 . ?
C9 C10 1.3857(16) . ?
C10 C11 1.3859(17) . ?
C10 H10A 0.9400 . ?
C11 H11A 0.9400 . ?

loop_
_geom_hbond_atom_site_label_D
_geom_hbond_atom_site_label_H
_geom_hbond_atom_site_label_A
_geom_hbond_distance_DH
_geom_hbond_distance_HA
_geom_hbond_distance_DA
_geom_hbond_angle_DHA
_geom_hbond_site_symmetry_A
N1 H1 O2 0.896(15) 2.029(16) 2.8936(14) 161.8(14) 3_545
O2 H3 O1 0.908(19) 1.79(2) 2.6973(14) 178.7(17) 6_656
O1 H2 N2 0.95(2) 1.73(2) 2.6742(14) 171.1(18) .
